data_1536108
loop_
_publ_author_name
'Cordier, G.'
'Schwidetzky, C.'
'Schaefer, H.'

_publ_section_title
;
 Darstellung und Struktur von Ba2 As2 S5
;
_journal_name_full 'Revue de Chimie Minerale'
_journal_page_first 877
_journal_page_last 883
_journal_volume 20
_journal_year 1983
_chemical_formula_sum 'As2 Ba2 S5'
_chemical_name_systematic 'Ba2 As2 S5'
_space_group_IT_number 29
_symmetry_space_group_name_Hall 'P 2c -2ac'
_symmetry_space_group_name_H-M 'P c a 21'
_cell_angle_alpha 90
_cell_angle_beta 90
_cell_angle_gamma 90
_cell_formula_units_Z 8
_cell_length_a 17.345
_cell_length_b 9.256
_cell_length_c 11.946
_cell_volume 1917.874
_citation_journal_id_ASTM RVCMA8
_cod_data_source_file Cordier_RVCMA8_1983_344.cif
_cod_data_source_block As2Ba2S5
_cod_database_code 1536108

loop_
_symmetry_equiv_pos_as_xyz
x,y,z
-x,-y,z+1/2
-x+1/2,y,z+1/2
x+1/2,-y,z

loop_
_atom_site_label
_atom_site_type_symbol
_atom_site_fract_x
_atom_site_fract_y
_atom_site_fract_z
_atom_site_occupancy
_atom_site_U_iso_or_equiv
S2 S-2 0.3678 0.2349 0.1575 1 0.0
S6 S-2 0.303 0.2451 0.8852 1 0.0
As4 As+3 0.9932 0.2771 0.2515 1 0.0
Ba2 Ba+2 0.3214 0.9875 0.3306 1 0.0
S1 S-2 0.2409 0.5076 0.0766 1 0.0
S10 S-2 0.0744 0.2081 0.9763 1 0.0
As3 As+3 0.2601 0.2699 0.0602 1 0.0
Ba4 Ba+2 0.0729 0.0025 0.4787 1 0.0
S9 S-2 0.4616 0.9511 0.7088 1 0.0
As2 As+3 0.1298 0.7699 0.1785 1 0.0
Ba1 Ba+2 0.0746 0.5056 0.4891 1 0.0
As1 As+3 0.3723 0.1397 0.6375 1 0.0
Ba3 Ba+2 0.3236 0.5013 0.3249 1 0.0
S4 S-2 0.3198 0.7553 0.8525 1 0.0
S5 S-2 0.4981 0.5185 0.7413 1 0.0
S3 S-2 0.5527 0.2512 0.9297 1 0.0
S7 S-2 0.6165 0.2387 0.6572 1 0.0
S8 S-2 0.2118 0.9457 0.0985 1 0.0
